data_7159936
loop_
_publ_author_name
'Chang, Meng-Yang'
'Ho, Chin-Huey'
'Chen, Hsing-Yin'

_publ_section_title
;
 K<sub>2</sub>CO<sub>3</sub>-mediated annulation of
 1,3-acetonedicarboxylates with 2-fluoro-1-nitroarenes: synthesis of
 indoles.
;
_journal_issue 20
_journal_name_full 'Organic &amp; biomolecular chemistry'
_journal_page_first 4108
_journal_page_last 4122
_journal_paper_doi 10.1039/d4ob00488d
_journal_volume 22
_journal_year 2024
_chemical_formula_moiety 'C18 H12 Cl2 N2 O3'
_chemical_formula_sum 'C18 H12 Cl2 N2 O3'
_chemical_formula_weight 375.20
_space_group_crystal_system triclinic
_space_group_IT_number 2
_space_group_name_Hall '-P 1'
_space_group_name_H-M_alt 'P -1'
_atom_sites_solution_hydrogens geom
_atom_sites_solution_primary dual
_audit_creation_date 2023-11-21
_audit_creation_method
;
Olex2 1.5
(compiled 2023.08.24 svn.re1ec1418 for OlexSys, GUI svn.r6817)
;
_audit_update_record
;
2023-12-04 deposited with the CCDC.	2024-04-30 downloaded from the CCDC.
;
_cell_angle_alpha 68.739(2)
_cell_angle_beta 77.265(2)
_cell_angle_gamma 87.293(2)
_cell_formula_units_Z 2
_cell_length_a 8.2481(2)
_cell_length_b 10.2725(2)
_cell_length_c 10.6752(2)
_cell_measurement_reflns_used 13779
_cell_measurement_temperature 130(2)
_cell_measurement_theta_max 26.8030
_cell_measurement_theta_min 2.0940
_cell_volume 821.66(3)
_computing_cell_refinement 'CrysAlisPro 1.171.41.123a (Rigaku OD, 2022)'
_computing_data_collection 'CrysAlisPro 1.171.41.123a (Rigaku OD, 2022)'
_computing_data_reduction 'CrysAlisPro 1.171.41.123a (Rigaku OD, 2022)'
_computing_molecular_graphics 'Olex2 1.5 (Dolomanov et al., 2009)'
_computing_publication_material 'Olex2 1.5 (Dolomanov et al., 2009)'
_computing_structure_refinement 'SHELXL 2018/3 (Sheldrick, 2015)'
_computing_structure_solution 'SHELXT 2018/2 (Sheldrick, 2018)'
_diffrn_ambient_temperature 130(2)
_diffrn_detector 'Hybrid Pixel Array Detector'
_diffrn_detector_area_resol_mean 10.0000
_diffrn_measured_fraction_theta_full 0.997
_diffrn_measured_fraction_theta_max 0.955
_diffrn_measurement_details
;
List of Runs (angles in degrees, time in seconds):

  # Type    Start    End  Width  t~exp~   \w     \q     \k     \f   Frames
#--------------------------------------------------------------------------
  1  \w    -23.00 100.00   0.50    1.11    --   10.60  50.00 -26.00  246
  2  \w    -79.00  44.00   0.50    1.11    --   10.60 -50.00-172.00  246
  3  \w    -44.00  78.00   0.50    1.11    --  -10.90  50.00 -26.00  244
  4  \w   -100.00  22.00   0.50    1.11    --  -10.90 -50.00-172.00  244
  5  \w    -17.00 100.00   0.50    1.11    --   10.60  82.00  90.00  234
  6  \w    -17.00 100.00   0.50    1.11    --   10.60  82.00  30.00  234
  7  \w    -17.00 100.00   0.50    1.11    --   10.60  82.00 -90.00  234
  8  \w    -17.00 100.00   0.50    1.11    --   10.60  82.00   0.00  234
  9  \w    -42.00  34.00   0.50    1.11    --   10.60 -82.00 127.72  152
 10  \w    -71.00 -45.00   0.50    1.11    --   10.60 -37.00-150.00   52
 11  \w    -19.00  16.00   0.50    1.11    --   10.60 -37.00-150.00   70
 12  \w     15.00 100.00   0.50    1.11    --   10.60  77.00-150.00  170
 13  \w    -17.00  33.00   0.50    1.11    --   10.60  82.00-120.00  100
 14  \w     75.00 100.00   0.50    1.11    --   10.60  82.00-120.00   50
 15  \w     -5.00 100.00   0.50    1.11    --   10.60  82.00 -60.00  210
 16  \w    -44.00  17.00   0.50    1.11    --  -10.90 -82.00  30.00  122
 17  \w   -100.00   8.00   0.50    1.11    --  -10.90 -82.00 150.00  216
 18  \w    -82.00 -47.00   0.50    1.11    --  -10.90 -77.00  90.00   70
;
_diffrn_measurement_device 'four-circle diffractometer'
_diffrn_measurement_device_type 'XtaLAB Pro II AFC12 (RINC): Kappa single'
_diffrn_measurement_method '\w scans'
_diffrn_orient_matrix_type 'CrysAlisPro convention (1999,Acta A55,543-557)'
_diffrn_orient_matrix_UB_11 -0.0573779000
_diffrn_orient_matrix_UB_12 -0.0530358000
_diffrn_orient_matrix_UB_13 0.0075231000
_diffrn_orient_matrix_UB_21 0.0436604000
_diffrn_orient_matrix_UB_22 -0.0504124000
_diffrn_orient_matrix_UB_23 0.0445224000
_diffrn_orient_matrix_UB_31 -0.0508393000
_diffrn_orient_matrix_UB_32 0.0119342000
_diffrn_orient_matrix_UB_33 0.0574360000
_diffrn_radiation_monochromator mirror
_diffrn_radiation_probe x-ray
_diffrn_radiation_type 'Mo K\a'
_diffrn_radiation_wavelength 0.71073
_diffrn_reflns_av_R_equivalents 0.0419
_diffrn_reflns_av_unetI/netI 0.0245
_diffrn_reflns_Laue_measured_fraction_full 0.997
_diffrn_reflns_Laue_measured_fraction_max 0.955
_diffrn_reflns_limit_h_max 10
_diffrn_reflns_limit_h_min -10
_diffrn_reflns_limit_k_max 13
_diffrn_reflns_limit_k_min -13
_diffrn_reflns_limit_l_max 13
_diffrn_reflns_limit_l_min -13
_diffrn_reflns_number 22394
_diffrn_reflns_point_group_measured_fraction_full 0.997
_diffrn_reflns_point_group_measured_fraction_max 0.955
_diffrn_reflns_theta_full 25.242
_diffrn_reflns_theta_max 27.044
_diffrn_reflns_theta_min 2.098
_diffrn_source 'micro-focus sealed X-ray tube'
_diffrn_source_type 'Rigaku (Mo) X-ray Source'
_exptl_absorpt_coefficient_mu 0.416
_exptl_absorpt_correction_T_max 1.00000
_exptl_absorpt_correction_T_min 0.54116
_exptl_absorpt_correction_type multi-scan
_exptl_absorpt_process_details
;
CrysAlisPro 1.171.41.123a (Rigaku Oxford Diffraction, 2022)
Empirical absorption correction using spherical harmonics,
implemented in SCALE3 ABSPACK scaling algorithm.
;
_exptl_crystal_colour yellow
_exptl_crystal_colour_primary yellow
_exptl_crystal_density_diffrn 1.516
_exptl_crystal_description block
_exptl_crystal_F_000 384
_exptl_crystal_size_max 0.5
_exptl_crystal_size_mid 0.5
_exptl_crystal_size_min 0.5
_refine_diff_density_max 0.582
_refine_diff_density_min -0.429
_refine_diff_density_rms 0.069
_refine_ls_extinction_method none
_refine_ls_goodness_of_fit_ref 1.067
_refine_ls_hydrogen_treatment constr
_refine_ls_matrix_type full
_refine_ls_number_parameters 227
_refine_ls_number_reflns 3443
_refine_ls_number_restraints 402
_refine_ls_restrained_S_all 1.071
_refine_ls_R_factor_all 0.0431
_refine_ls_R_factor_gt 0.0382
_refine_ls_shift/su_max 0.000
_refine_ls_shift/su_mean 0.000
_refine_ls_structure_factor_coef Fsqd
_refine_ls_weighting_details 'w=1/[\s^2^(Fo^2^)+(0.0517P)^2^+0.4544P] where P=(Fo^2^+2Fc^2^)/3'
_refine_ls_weighting_scheme calc
_refine_ls_wR_factor_gt 0.0997
_refine_ls_wR_factor_ref 0.1031
_reflns_Friedel_coverage 0.000
_reflns_number_gt 3060
_reflns_number_total 3443
_reflns_threshold_expression 'I > 2\s(I)'
_cod_data_source_file d4ob00488d3.cif
_cod_data_source_block k11211-myc-g(chnf3047)_auto
_cod_depositor_comments 'Adding full bibliography for 7159934--7159937.cif.'
_cod_original_cell_volume 821.67(3)
_cod_database_code 7159936
_shelx_shelxl_version_number 2018/3
_shelx_space_group_comment
;
The symmetry employed for this shelxl refinement is uniquely defined
by the following loop, which should always be used as a source of
symmetry information in preference to the above space-group names.
They are only intended as comments.
;
_shelx_estimated_absorpt_t_max 0.819
_shelx_estimated_absorpt_t_min 0.819
_olex2_refinement_description
;
1. Fixed Uiso
 At 1.2 times of:
  All C(H) groups, All C(H,H) groups, All N(H) groups
 At 1.5 times of:
  All C(H,H,H) groups
2. Uiso/Uaniso restraints and constraints
C6 \\sim C15 \\sim C14 \\sim C7 \\sim C12 \\sim C1 \\sim C13 \\sim C5 \\sim C9
\\sim C8 \\sim C2 \\sim C4 \\sim C10 \\sim C16 \\sim C3 \\sim C11 \\sim C17
\\sim C18: within 3.8A with sigma of 0.01 and sigma for terminal atoms of 0.02
within 3.8A
3.a Secondary CH2 refined with riding coordinates:
 C17(H00A,H00B)
3.b Aromatic/amide H refined with riding coordinates:
 N1(H005), C9(H00G), C8(H00H), C2(H00I), C4(H00J), C10(H00K), C3(H00M)
3.c Idealised Me refined as rotating group:
 C18(H00C,H00D,H00E)
;
_olex2_submission_special_instructions 'No special instructions were received'
_oxdiff_exptl_absorpt_empirical_details
;
Empirical correction (ABSPACK) includes:
- Absorption correction using spherical harmonics
- Frame scaling
;
_oxdiff_exptl_absorpt_empirical_full_max 1.495
_oxdiff_exptl_absorpt_empirical_full_min 0.662

loop_
_space_group_symop_operation_xyz
'x, y, z'
'-x, -y, -z'

loop_
_atom_site_label
_atom_site_type_symbol
_atom_site_fract_x
_atom_site_fract_y
_atom_site_fract_z
_atom_site_U_iso_or_equiv
_atom_site_adp_type
_atom_site_occupancy
_atom_site_site_symmetry_order
_atom_site_calc_flag
_atom_site_refinement_flags_posn
_atom_site_refinement_flags_adp
_atom_site_refinement_flags_occupancy
_atom_site_disorder_assembly
_atom_site_disorder_group
Cl01 Cl 0.84502(5) 0.60485(5) 0.76114(5) 0.02816(13) Uani 1 1 d . . . . .
Cl02 Cl 0.52963(7) 0.10429(5) 0.58254(6) 0.04534(17) Uani 1 1 d . . . . .
O003 O 0.07734(14) 0.35649(12) 0.94629(13) 0.0240(3) Uani 1 1 d . . . . .
O004 O 0.24418(17) 0.06918(13) 0.91691(15) 0.0382(3) Uani 1 1 d . . . . .
N005 N 0.20731(16) 0.56348(14) 0.90379(15) 0.0212(3) Uani 1 1 d . . . . .
H005 H 0.112135 0.600231 0.927033 0.025 Uiso 1 1 calc R U . . .
N006 N 0.49111(16) 0.49219(14) 0.76058(14) 0.0193(3) Uani 1 1 d . . . . .
O5 O 0.1523(2) 0.19817(17) 0.72732(15) 0.0476(4) Uani 1 1 d . . . . .
C008 C 0.5036(2) 0.60302(16) 0.80725(17) 0.0193(3) Uani 1 1 d . U . . .
C009 C 0.2032(2) 0.43417(17) 0.89830(17) 0.0201(3) Uani 1 1 d . U . . .
C00A C 0.35556(19) 0.39693(17) 0.82189(17) 0.0200(3) Uani 1 1 d . U . . .
C00B C 0.5929(2) 0.45188(17) 0.65919(17) 0.0206(3) Uani 1 1 d . U . . .
C00C C 0.5262(2) 0.32305(17) 0.66913(17) 0.0220(3) Uani 1 1 d . U . . .
C00D C 0.3539(2) 0.64218(17) 0.87470(17) 0.0202(3) Uani 1 1 d . U . . .
C00E C 0.3756(2) 0.29023(17) 0.77240(18) 0.0228(3) Uani 1 1 d . U . . .
C00F C 0.6504(2) 0.66884(17) 0.80380(17) 0.0216(3) Uani 1 1 d . U . . .
C00G C 0.7976(2) 0.45978(19) 0.46128(18) 0.0262(4) Uani 1 1 d . U . . .
H00G H 0.888995 0.505945 0.388826 0.031 Uiso 1 1 calc R U . . .
C00H C 0.7242(2) 0.52409(18) 0.55169(17) 0.0224(3) Uani 1 1 d . U . . .
H00H H 0.761604 0.614265 0.541227 0.027 Uiso 1 1 calc R U . . .
C00I C 0.3492(2) 0.75379(17) 0.91963(18) 0.0253(4) Uani 1 1 d . U . . .
H00I H 0.246094 0.781120 0.961396 0.030 Uiso 1 1 calc R U . . .
C00J C 0.6457(2) 0.78020(18) 0.84872(19) 0.0267(4) Uani 1 1 d . U . . .
H00J H 0.746374 0.826051 0.841922 0.032 Uiso 1 1 calc R U . . .
C00K C 0.7414(2) 0.3286(2) 0.47303(19) 0.0287(4) Uani 1 1 d . U . . .
H00K H 0.796823 0.285718 0.410879 0.034 Uiso 1 1 calc R U . . .
C00L C 0.2519(2) 0.17197(19) 0.81598(19) 0.0287(4) Uani 1 1 d . U . . .
C00M C 0.4949(2) 0.82479(18) 0.9034(2) 0.0288(4) Uani 1 1 d . U . . .
H00M H 0.491752 0.904038 0.929669 0.035 Uiso 1 1 calc R U . . .
C00N C 0.6060(2) 0.26163(19) 0.57446(19) 0.0271(4) Uani 1 1 d . U . . .
C00O C 0.0226(4) 0.0934(3) 0.7542(3) 0.0744(10) Uani 1 1 d . U . . .
H00A H 0.017119 0.020227 0.846281 0.089 Uiso 1 1 calc R U . . .
H00B H -0.086518 0.137930 0.754293 0.089 Uiso 1 1 calc R U . . .
C00P C 0.0552(5) 0.0317(5) 0.6535(4) 0.1180(18) Uani 1 1 d . U . . .
H00C H 0.074922 0.105115 0.561687 0.177 Uiso 1 1 calc R U . . .
H00D H -0.040501 -0.027956 0.665367 0.177 Uiso 1 1 calc R U . . .
H00E H 0.153920 -0.024841 0.663203 0.177 Uiso 1 1 calc R U . . .

loop_
_atom_site_aniso_label
_atom_site_aniso_U_11
_atom_site_aniso_U_22
_atom_site_aniso_U_33
_atom_site_aniso_U_23
_atom_site_aniso_U_13
_atom_site_aniso_U_12
Cl01 0.0148(2) 0.0440(3) 0.0300(2) -0.0202(2) -0.00216(16) 0.00311(16)
Cl02 0.0513(3) 0.0372(3) 0.0484(3) -0.0301(2) 0.0154(3) -0.0116(2)
O003 0.0159(6) 0.0279(6) 0.0277(6) -0.0140(5) 0.0035(5) -0.0017(5)
O004 0.0351(8) 0.0237(7) 0.0452(9) -0.0081(6) 0.0058(6) -0.0022(5)
N005 0.0143(6) 0.0237(7) 0.0250(7) -0.0117(6) 0.0018(5) 0.0021(5)
N006 0.0153(6) 0.0232(7) 0.0191(7) -0.0102(6) 0.0012(5) 0.0004(5)
O5 0.0490(9) 0.0603(10) 0.0307(8) -0.0134(7) -0.0005(7) -0.0344(8)
C008 0.0184(7) 0.0211(7) 0.0179(8) -0.0078(6) -0.0019(6) 0.0016(6)
C009 0.0174(8) 0.0252(8) 0.0175(8) -0.0094(6) -0.0008(6) 0.0017(6)
C00A 0.0165(7) 0.0232(8) 0.0189(8) -0.0090(6) 0.0015(6) 0.0002(6)
C00B 0.0165(7) 0.0270(8) 0.0196(8) -0.0115(6) -0.0016(6) 0.0034(6)
C00C 0.0184(8) 0.0260(8) 0.0213(8) -0.0111(7) 0.0006(6) 0.0012(6)
C00D 0.0171(7) 0.0227(8) 0.0203(8) -0.0084(6) -0.0023(6) 0.0019(6)
C00E 0.0209(8) 0.0248(8) 0.0217(8) -0.0106(7) 0.0012(7) 0.0003(6)
C00F 0.0161(8) 0.0259(8) 0.0217(8) -0.0090(7) -0.0015(6) 0.0019(6)
C00G 0.0166(8) 0.0388(10) 0.0218(9) -0.0134(7) 0.0032(7) -0.0001(7)
C00H 0.0161(7) 0.0298(8) 0.0212(8) -0.0109(7) -0.0007(6) -0.0001(6)
C00I 0.0217(8) 0.0259(8) 0.0292(9) -0.0140(7) -0.0013(7) 0.0054(6)
C00J 0.0247(9) 0.0268(8) 0.0295(9) -0.0112(7) -0.0051(7) -0.0029(7)
C00K 0.0243(9) 0.0390(10) 0.0255(9) -0.0200(8) 0.0033(7) 0.0034(7)
C00L 0.0273(9) 0.0281(9) 0.0300(10) -0.0182(8) 0.0090(7) -0.0039(7)
C00M 0.0297(9) 0.0254(9) 0.0345(10) -0.0161(8) -0.0046(8) 0.0020(7)
C00N 0.0255(9) 0.0294(9) 0.0274(9) -0.0160(7) 0.0019(7) 0.0013(7)
C00O 0.0764(19) 0.092(2) 0.0505(15) -0.0249(15) 0.0066(14) -0.0634(17)
C00P 0.120(3) 0.147(4) 0.102(3) -0.082(3) 0.032(2) -0.096(3)

loop_
_atom_type_symbol
_atom_type_description
_atom_type_scat_dispersion_real
_atom_type_scat_dispersion_imag
_atom_type_scat_source
C C 0.0033 0.0016 'International Tables Vol C Tables 4.2.6.8 and 6.1.1.4'
H H 0.0000 0.0000 'International Tables Vol C Tables 4.2.6.8 and 6.1.1.4'
Cl Cl 0.1484 0.1585 'International Tables Vol C Tables 4.2.6.8 and 6.1.1.4'
N N 0.0061 0.0033 'International Tables Vol C Tables 4.2.6.8 and 6.1.1.4'
O O 0.0106 0.0060 'International Tables Vol C Tables 4.2.6.8 and 6.1.1.4'

loop_
_geom_angle_atom_site_label_1
_geom_angle_atom_site_label_2
_geom_angle_atom_site_label_3
_geom_angle
_geom_angle_site_symmetry_1
_geom_angle_site_symmetry_3
_geom_angle_publ_flag
C009 N005 H005 118.1 . . ?
C009 N005 C00D 123.86(14) . . ?
C00D N005 H005 118.1 . . ?
C00A N006 C008 119.81(13) . . ?
C00B N006 C008 132.67(14) . . ?
C00B N006 C00A 107.51(13) . . ?
C00L O5 C00O 117.96(19) . . ?
C00D C008 N006 116.13(14) . . ?
C00F C008 N006 126.67(14) . . ?
C00F C008 C00D 116.95(15) . . ?
O003 C009 N005 123.05(14) . . ?
O003 C009 C00A 121.99(15) . . ?
N005 C009 C00A 114.80(14) . . ?
N006 C00A C009 120.14(14) . . ?
C00E C00A N006 110.62(14) . . ?
C00E C00A C009 127.47(15) . . ?
N006 C00B C00C 107.21(14) . . ?
N006 C00B C00H 130.49(15) . . ?
C00H C00B C00C 121.80(15) . . ?
C00B C00C C00E 108.09(14) . . ?
C00N C00C C00B 118.11(15) . . ?
C00N C00C C00E 133.53(16) . . ?
N005 C00D C008 119.67(14) . . ?
C00I C00D N005 118.84(15) . . ?
C00I C00D C008 121.41(15) . . ?
C00A C00E C00C 106.23(15) . . ?
C00A C00E C00L 124.01(15) . . ?
C00C C00E C00L 129.61(15) . . ?
C008 C00F Cl01 122.10(13) . . ?
C00J C00F Cl01 116.48(13) . . ?
C00J C00F C008 121.08(15) . . ?
C00H C00G H00G 119.0 . . ?
C00H C00G C00K 121.98(16) . . ?
C00K C00G H00G 119.0 . . ?
C00B C00H H00H 121.2 . . ?
C00G C00H C00B 117.60(16) . . ?
C00G C00H H00H 121.2 . . ?
C00D C00I H00I 120.1 . . ?
C00M C00I C00D 119.83(16) . . ?
C00M C00I H00I 120.1 . . ?
C00F C00J H00J 119.9 . . ?
C00M C00J C00F 120.30(16) . . ?
C00M C00J H00J 119.9 . . ?
C00G C00K H00K 120.0 . . ?
C00N C00K C00G 120.08(16) . . ?
C00N C00K H00K 120.0 . . ?
O004 C00L O5 125.48(17) . . ?
O004 C00L C00E 124.07(18) . . ?
O5 C00L C00E 110.45(15) . . ?
C00I C00M C00J 119.82(16) . . ?
C00I C00M H00M 120.1 . . ?
C00J C00M H00M 120.1 . . ?
C00C C00N Cl02 119.87(14) . . ?
C00K C00N Cl02 119.94(14) . . ?
C00K C00N C00C 120.16(17) . . ?
O5 C00O H00A 109.5 . . ?
O5 C00O H00B 109.5 . . ?
H00A C00O H00B 108.1 . . ?
C00P C00O O5 110.7(2) . . ?
C00P C00O H00A 109.5 . . ?
C00P C00O H00B 109.5 . . ?
C00O C00P H00C 109.5 . . ?
C00O C00P H00D 109.5 . . ?
C00O C00P H00E 109.5 . . ?
H00C C00P H00D 109.5 . . ?
H00C C00P H00E 109.5 . . ?
H00D C00P H00E 109.5 . . ?

loop_
_geom_bond_atom_site_label_1
_geom_bond_atom_site_label_2
_geom_bond_distance
_geom_bond_site_symmetry_2
_geom_bond_publ_flag
Cl01 C00F 1.7356(16) . ?
Cl02 C00N 1.7284(18) . ?
O003 C009 1.235(2) . ?
O004 C00L 1.196(2) . ?
N005 H005 0.8800 . ?
N005 C009 1.353(2) . ?
N005 C00D 1.398(2) . ?
N006 C008 1.414(2) . ?
N006 C00A 1.397(2) . ?
N006 C00B 1.393(2) . ?
O5 C00L 1.334(2) . ?
O5 C00O 1.461(2) . ?
C008 C00D 1.406(2) . ?
C008 C00F 1.401(2) . ?
C009 C00A 1.456(2) . ?
C00A C00E 1.368(2) . ?
C00B C00C 1.417(2) . ?
C00B C00H 1.396(2) . ?
C00C C00E 1.427(2) . ?
C00C C00N 1.408(2) . ?
C00D C00I 1.390(2) . ?
C00E C00L 1.494(2) . ?
C00F C00J 1.388(2) . ?
C00G H00G 0.9500 . ?
C00G C00H 1.379(2) . ?
C00G C00K 1.399(3) . ?
C00H H00H 0.9500 . ?
C00I H00I 0.9500 . ?
C00I C00M 1.380(2) . ?
C00J H00J 0.9500 . ?
C00J C00M 1.384(3) . ?
C00K H00K 0.9500 . ?
C00K C00N 1.376(3) . ?
C00M H00M 0.9500 . ?
C00O H00A 0.9900 . ?
C00O H00B 0.9900 . ?
C00O C00P 1.407(4) . ?
C00P H00C 0.9800 . ?
C00P H00D 0.9800 . ?
C00P H00E 0.9800 . ?

loop_
_geom_torsion_atom_site_label_1
_geom_torsion_atom_site_label_2
_geom_torsion_atom_site_label_3
_geom_torsion_atom_site_label_4
_geom_torsion
_geom_torsion_site_symmetry_1
_geom_torsion_site_symmetry_2
_geom_torsion_site_symmetry_3
_geom_torsion_site_symmetry_4
_geom_torsion_publ_flag
Cl01 C00F C00J C00M -170.73(14) . . . . ?
O003 C009 C00A N006 175.24(15) . . . . ?
O003 C009 C00A C00E 11.9(3) . . . . ?
N005 C009 C00A N006 -0.3(2) . . . . ?
N005 C009 C00A C00E -163.64(17) . . . . ?
N005 C00D C00I C00M 174.02(16) . . . . ?
N006 C008 C00D N005 6.2(2) . . . . ?
N006 C008 C00D C00I -177.06(15) . . . . ?
N006 C008 C00F Cl01 -9.2(2) . . . . ?
N006 C008 C00F C00J 177.76(16) . . . . ?
N006 C00A C00E C00C -3.39(19) . . . . ?
N006 C00A C00E C00L -179.32(16) . . . . ?
N006 C00B C00C C00E 3.79(18) . . . . ?
N006 C00B C00C C00N 178.61(15) . . . . ?
N006 C00B C00H C00G -176.45(16) . . . . ?
C008 N006 C00A C009 20.5(2) . . . . ?
C008 N006 C00A C00E -173.60(14) . . . . ?
C008 N006 C00B C00C 173.54(16) . . . . ?
C008 N006 C00B C00H -14.7(3) . . . . ?
C008 C00D C00I C00M -2.7(3) . . . . ?
C008 C00F C00J C00M 2.7(3) . . . . ?
C009 N005 C00D C008 14.7(2) . . . . ?
C009 N005 C00D C00I -162.12(16) . . . . ?
C009 C00A C00E C00C 161.24(16) . . . . ?
C009 C00A C00E C00L -14.7(3) . . . . ?
C00A N006 C008 C00D -23.0(2) . . . . ?
C00A N006 C008 C00F 151.05(16) . . . . ?
C00A N006 C00B C00C -5.78(17) . . . . ?
C00A N006 C00B C00H 166.02(17) . . . . ?
C00A C00E C00L O004 -83.9(2) . . . . ?
C00A C00E C00L O5 95.8(2) . . . . ?
C00B N006 C008 C00D 157.77(16) . . . . ?
C00B N006 C008 C00F -28.2(3) . . . . ?
C00B N006 C00A C009 -160.09(15) . . . . ?
C00B N006 C00A C00E 5.83(18) . . . . ?
C00B C00C C00E C00A -0.29(19) . . . . ?
C00B C00C C00E C00L 175.34(17) . . . . ?
C00B C00C C00N Cl02 179.87(13) . . . . ?
C00B C00C C00N C00K -2.1(3) . . . . ?
C00C C00B C00H C00G -5.7(2) . . . . ?
C00C C00E C00L O004 101.2(2) . . . . ?
C00C C00E C00L O5 -79.2(2) . . . . ?
C00D N005 C009 O003 167.22(16) . . . . ?
C00D N005 C009 C00A -17.3(2) . . . . ?
C00D C008 C00F Cl01 164.78(13) . . . . ?
C00D C008 C00F C00J -8.3(2) . . . . ?
C00D C00I C00M C00J -3.2(3) . . . . ?
C00E C00C C00N Cl02 -6.9(3) . . . . ?
C00E C00C C00N C00K 171.08(19) . . . . ?
C00F C008 C00D N005 -168.41(15) . . . . ?
C00F C008 C00D C00I 8.3(2) . . . . ?
C00F C00J C00M C00I 3.2(3) . . . . ?
C00G C00K C00N Cl02 176.28(14) . . . . ?
C00G C00K C00N C00C -1.7(3) . . . . ?
C00H C00B C00C C00E -168.88(15) . . . . ?
C00H C00B C00C C00N 5.9(2) . . . . ?
C00H C00G C00K C00N 2.0(3) . . . . ?
C00K C00G C00H C00B 1.7(3) . . . . ?
C00L O5 C00O C00P -112.5(3) . . . . ?
C00N C00C C00E C00A -173.98(19) . . . . ?
C00N C00C C00E C00L 1.6(3) . . . . ?
C00O O5 C00L O004 -0.1(3) . . . . ?
C00O O5 C00L C00E -179.8(2) . . . . ?
